data_1507148
loop_
_publ_author_name
'Namba, Kosuke'
'Kanaki, Michika'
'Suto, Hiroki'
'Nishizawa, Mugio'
'Tanino, Keiji'

_publ_section_title
;
 Hg(OTf)(2)-Catalyzed Vinylogous Semi-Pinacol Rearrangement Leading to
 1,4-Dihydroquinolines.
;
_journal_issue 5
_journal_name_full 'Organic letters'
_journal_page_first 1222
_journal_page_last 1225
_journal_paper_doi 10.1021/ol2034492
_journal_volume 14
_journal_year 2012
_chemical_formula_moiety 'C25 H29 N O3 S '
_chemical_formula_sum 'C25 H29 N O3 S'
_chemical_formula_weight 423.57
_space_group_IT_number 14
_symmetry_cell_setting monoclinic
_symmetry_Int_Tables_number 14
_symmetry_space_group_name_Hall '-P 2yn'
_symmetry_space_group_name_H-M 'P 1 21/n 1'
_cell_angle_alpha 90.0000
_cell_angle_beta 96.2616(14)
_cell_angle_gamma 90.0000
_cell_formula_units_Z 4
_cell_length_a 15.3524(7)
_cell_length_b 8.8779(5)
_cell_length_c 16.3754(8)
_cell_measurement_reflns_used 15232
_cell_measurement_temperature 150.1
_cell_measurement_theta_max 27.4
_cell_measurement_theta_min 3.4
_cell_volume 2218.60(19)
_computing_cell_refinement PROCESS-AUTO
_computing_data_collection PROCESS-AUTO
_computing_data_reduction CrystalStructure
_computing_publication_material 'CrystalStructure 3.8'
_computing_structure_refinement CRYSTALS
_computing_structure_solution SIR2004
_diffrn_ambient_temperature 150.1
_diffrn_detector_area_resol_mean 10.00
_diffrn_measured_fraction_theta_full 0.993
_diffrn_measured_fraction_theta_max 0.993
_diffrn_measurement_device_type 'Rigaku RAXIS-RAPID'
_diffrn_measurement_method \w
_diffrn_radiation_type 'Mo K\a'
_diffrn_radiation_wavelength 0.71075
_diffrn_reflns_av_R_equivalents 0.036
_diffrn_reflns_limit_h_max 17
_diffrn_reflns_limit_h_min -19
_diffrn_reflns_limit_k_max 11
_diffrn_reflns_limit_k_min -11
_diffrn_reflns_limit_l_max 21
_diffrn_reflns_limit_l_min -21
_diffrn_reflns_number 21081
_diffrn_reflns_theta_full 27.43
_diffrn_reflns_theta_max 27.43
_exptl_absorpt_coefficient_mu 0.172
_exptl_absorpt_correction_T_max 0.983
_exptl_absorpt_correction_T_min 0.791
_exptl_absorpt_correction_type multi-scan
_exptl_absorpt_process_details
;
    Higashi, T. (1995). Program for Absorption Correction.
    Rigaku Corporation, Tokyo, Japan.
;
_exptl_crystal_colour colorless
_exptl_crystal_density_diffrn 1.268
_exptl_crystal_density_method 'not measured'
_exptl_crystal_description block
_exptl_crystal_F_000 904.00
_exptl_crystal_size_max 0.40
_exptl_crystal_size_mid 0.30
_exptl_crystal_size_min 0.10
_refine_diff_density_max 2.44
_refine_diff_density_min -1.40
_refine_ls_extinction_method none
_refine_ls_goodness_of_fit_ref 0.938
_refine_ls_hydrogen_treatment refall
_refine_ls_number_parameters 304
_refine_ls_number_reflns 21081
_refine_ls_R_factor_gt 0.0557
_refine_ls_shift/su_max 0.0050
_refine_ls_structure_factor_coef Fsqd
_refine_ls_weighting_details 'w = 1/[0.0007Fo^2^ + 3.0000\s(Fo^2^) + 0.5000]/(4Fo^2^)'
_refine_ls_weighting_scheme calc
_refine_ls_wR_factor_ref 0.1361
_reflns_number_gt 14317
_reflns_number_total 5030
_reflns_threshold_expression F^2^>2.0\s(F^2^)
_cod_data_source_file ol2034492_si_002.cif
_cod_data_source_block '_yuuni111115'
_cod_original_cell_volume 2218.61(20)
_cod_original_formula_sum 'C25 H29 N O3 S '
_cod_database_code 1507148

loop_
_symmetry_equiv_pos_site_id
_symmetry_equiv_pos_as_xyz
1 +X,+Y,+Z
2 1/2-X,1/2+Y,1/2-Z
3 -X,-Y,-Z
4 1/2+X,1/2-Y,1/2+Z

loop_
_atom_site_label
_atom_site_type_symbol
_atom_site_fract_x
_atom_site_fract_y
_atom_site_fract_z
_atom_site_U_iso_or_equiv
_atom_site_adp_type
_atom_site_occupancy
_atom_site_symmetry_multiplicity
_atom_site_calc_flag
_atom_site_refinement_flags
S(1) S 0.15132(2) 0.28669(3) 0.71404(2) 0.03469(8) Uani 1.00 1 d .
O(1) O 0.22524(5) 0.24023(9) 0.67393(5) 0.0431(2) Uani 1.00 1 d .
O(2) O 0.12079(5) 0.43803(9) 0.70321(6) 0.0472(2) Uani 1.00 1 d .
O(3) O -0.10057(5) -0.31202(9) 0.73990(5) 0.0442(2) Uani 1.00 1 d .
N(1) N 0.07020(5) 0.16967(10) 0.68025(6) 0.0306(2) Uani 1.00 1 d .
C(1) C 0.09573(7) 0.03113(12) 0.64573(7) 0.0324(3) Uani 1.00 1 d .
C(2) C 0.04722(7) -0.09303(12) 0.63955(7) 0.0314(3) Uani 1.00 1 d .
C(3) C 0.07609(8) -0.23055(13) 0.59578(8) 0.0428(3) Uani 1.00 1 d .
C(4) C 0.00995(8) -0.26835(15) 0.52228(8) 0.0481(4) Uani 1.00 1 d .
C(5) C -0.08123(8) -0.28609(15) 0.54881(8) 0.0469(3) Uani 1.00 1 d .
C(6) C -0.10893(7) -0.14746(13) 0.59502(7) 0.0367(3) Uani 1.00 1 d .
C(7) C -0.04265(7) -0.10205(12) 0.66884(7) 0.0284(2) Uani 1.00 1 d .
C(8) C -0.06786(6) 0.04820(12) 0.70568(6) 0.0270(2) Uani 1.00 1 d .
C(9) C -0.14861(7) 0.05787(13) 0.73613(7) 0.0332(3) Uani 1.00 1 d .
C(10) C -0.17835(7) 0.18943(14) 0.76838(8) 0.0411(3) Uani 1.00 1 d .
C(11) C -0.12651(8) 0.31586(14) 0.76879(8) 0.0431(3) Uani 1.00 1 d .
C(12) C -0.04590(7) 0.31119(13) 0.73946(7) 0.0366(3) Uani 1.00 1 d .
C(13) C -0.01459(6) 0.17701(12) 0.70955(7) 0.0275(2) Uani 1.00 1 d .
C(14) C 0.17287(6) 0.25054(12) 0.81941(7) 0.0311(3) Uani 1.00 1 d .
C(15) C 0.19993(7) 0.10669(13) 0.84501(8) 0.0355(3) Uani 1.00 1 d .
C(16) C 0.22032(7) 0.07763(15) 0.92736(8) 0.0432(3) Uani 1.00 1 d .
C(17) C 0.21525(8) 0.18965(17) 0.98609(8) 0.0494(4) Uani 1.00 1 d .
C(18) C 0.18839(9) 0.33236(17) 0.95914(9) 0.0570(4) Uani 1.00 1 d .
C(19) C 0.16724(8) 0.36461(15) 0.87657(9) 0.0459(3) Uani 1.00 1 d .
C(20) C 0.24192(11) 0.1574(2) 1.07617(10) 0.0840(6) Uani 1.00 1 d .
C(21) C -0.04260(7) -0.21877(13) 0.73938(7) 0.0332(3) Uani 1.00 1 d .
C(22) C 0.02941(8) -0.20709(15) 0.80933(8) 0.0477(3) Uani 1.00 1 d .
C(23) C 0.01135(9) -0.29195(17) 0.88614(8) 0.0579(4) Uani 1.00 1 d .
C(24) C 0.07945(12) -0.2630(2) 0.95866(11) 0.0849(6) Uani 1.00 1 d .
C(25) C 0.0666(2) -0.3243(4) 1.03305(19) 0.0843(12) Uani 0.50 1 d P
C(26) C 0.0415(2) -0.1313(4) 1.0108(2) 0.0777(11) Uani 0.50 1 d P
H(1) H 0.1514 0.0274 0.6256 0.040 Uiso 1.00 1 c R
H(2) H 0.1316 -0.2114 0.5773 0.052 Uiso 1.00 1 c R
H(3) H 0.0808 -0.3135 0.6327 0.052 Uiso 1.00 1 c R
H(4) H 0.0094 -0.1895 0.4830 0.059 Uiso 1.00 1 c R
H(5) H 0.0267 -0.3599 0.4983 0.059 Uiso 1.00 1 c R
H(6) H -0.1217 -0.3010 0.5013 0.056 Uiso 1.00 1 c R
H(7) H -0.0818 -0.3715 0.5837 0.056 Uiso 1.00 1 c R
H(8) H -0.1154 -0.0652 0.5577 0.044 Uiso 1.00 1 c R
H(9) H -0.1636 -0.1682 0.6148 0.043 Uiso 1.00 1 c R
H(10) H -0.1846 -0.0294 0.7348 0.039 Uiso 1.00 1 c R
H(11) H -0.2334 0.1925 0.7898 0.049 Uiso 1.00 1 c R
H(12) H -0.1466 0.4079 0.7896 0.052 Uiso 1.00 1 c R
H(13) H -0.0114 0.4000 0.7395 0.042 Uiso 1.00 1 c R
H(14) H 0.2041 0.0289 0.8058 0.042 Uiso 1.00 1 c R
H(15) H 0.2382 -0.0209 0.9445 0.051 Uiso 1.00 1 c R
H(16) H 0.1845 0.4101 0.9984 0.069 Uiso 1.00 1 c R
H(17) H 0.1492 0.4630 0.8593 0.055 Uiso 1.00 1 c R
H(18) H 0.0813 -0.2475 0.7912 0.056 Uiso 1.00 1 c R
H(19) H 0.0383 -0.1037 0.8228 0.057 Uiso 1.00 1 c R
H(20) H -0.0447 -0.2616 0.8997 0.071 Uiso 1.00 1 c R
H(21) H 0.0106 -0.3968 0.8745 0.069 Uiso 1.00 1 c R
H(24) H 0.1923 0.1232 1.1007 0.103 Uiso 1.00 1 c R
H(25) H 0.2636 0.2472 1.1026 0.104 Uiso 1.00 1 c R
H(26) H 0.2862 0.0822 1.0818 0.102 Uiso 1.00 1 c R

loop_
_atom_site_aniso_label
_atom_site_aniso_U_11
_atom_site_aniso_U_22
_atom_site_aniso_U_33
_atom_site_aniso_U_12
_atom_site_aniso_U_13
_atom_site_aniso_U_23
S(1) 0.02889(15) 0.02735(16) 0.04779(19) -0.00691(12) 0.00394(13) 0.00415(13)
O(1) 0.0321(4) 0.0459(5) 0.0532(5) -0.0116(3) 0.0132(4) 0.0018(4)
O(2) 0.0413(4) 0.0264(4) 0.0722(6) -0.0066(3) -0.0014(4) 0.0120(4)
O(3) 0.0411(4) 0.0325(5) 0.0605(5) -0.0051(3) 0.0120(4) 0.0118(4)
N(1) 0.0262(4) 0.0268(5) 0.0392(5) -0.0042(3) 0.0050(4) -0.0001(4)
C(1) 0.0288(5) 0.0313(6) 0.0387(6) 0.0003(4) 0.0103(5) 0.0009(5)
C(2) 0.0314(5) 0.0269(6) 0.0366(6) 0.0036(4) 0.0067(5) 0.0037(4)
C(3) 0.0439(6) 0.0299(6) 0.0573(8) 0.0004(5) 0.0171(6) -0.0038(5)
C(4) 0.0632(8) 0.0344(7) 0.0495(8) -0.0048(6) 0.0187(6) -0.0106(6)
C(5) 0.0544(7) 0.0388(7) 0.0473(7) -0.0098(6) 0.0050(6) -0.0078(6)
C(6) 0.0364(6) 0.0328(6) 0.0406(7) -0.0051(5) 0.0027(5) -0.0011(5)
C(7) 0.0256(5) 0.0237(5) 0.0360(6) -0.0013(4) 0.0044(4) 0.0019(4)
C(8) 0.0255(5) 0.0259(6) 0.0291(6) 0.0017(4) 0.0008(4) 0.0054(4)
C(9) 0.0258(5) 0.0297(6) 0.0441(7) -0.0006(4) 0.0039(5) 0.0029(5)
C(10) 0.0284(5) 0.0419(7) 0.0537(8) 0.0045(5) 0.0077(5) -0.0025(6)
C(11) 0.0358(6) 0.0350(7) 0.0587(8) 0.0059(5) 0.0059(5) -0.0117(6)
C(12) 0.0334(6) 0.0272(6) 0.0486(7) 0.0004(4) 0.0016(5) -0.0042(5)
C(13) 0.0251(5) 0.0265(6) 0.0301(5) 0.0017(4) 0.0001(4) 0.0026(4)
C(14) 0.0209(5) 0.0292(6) 0.0433(6) -0.0025(4) 0.0040(4) -0.0029(5)
C(15) 0.0285(5) 0.0325(6) 0.0443(7) -0.0018(4) -0.0009(5) -0.0043(5)
C(16) 0.0320(6) 0.0435(8) 0.0530(8) -0.0036(5) -0.0008(6) 0.0073(6)
C(17) 0.0287(6) 0.0727(10) 0.0467(8) -0.0008(6) 0.0041(5) 0.0004(7)
C(18) 0.0447(7) 0.0709(10) 0.0553(9) 0.0094(7) 0.0043(6) -0.0263(7)
C(19) 0.0382(6) 0.0374(7) 0.0607(9) 0.0068(5) -0.0002(6) -0.0099(6)
C(20) 0.0657(10) 0.1375(17) 0.0484(9) 0.0087(10) 0.0048(8) 0.0004(10)
C(21) 0.0332(5) 0.0233(5) 0.0442(7) 0.0032(5) 0.0098(5) 0.0022(5)
C(22) 0.0521(7) 0.0335(7) 0.0549(8) -0.0032(5) -0.0052(6) 0.0112(6)
C(23) 0.0633(9) 0.0650(10) 0.0461(8) 0.0157(7) 0.0086(7) 0.0097(7)
C(24) 0.1046(14) 0.0737(12) 0.0683(12) 0.0028(10) -0.0275(10) 0.0002(9)
C(25) 0.091(2) 0.124(3) 0.0379(18) -0.019(2) 0.0090(16) 0.0285(19)
C(26) 0.068(2) 0.093(2) 0.069(2) -0.0020(18) -0.0033(17) -0.027(2)

loop_
_atom_type_symbol
_atom_type_description
_atom_type_scat_dispersion_real
_atom_type_scat_dispersion_imag
_atom_type_scat_source
C C 0.003 0.002
;
International Tables for Crystallography
(1992, Vol. C, Tables 4.2.6.8 and 6.1.1.4)
;
H H 0.000 0.000
;
International Tables for Crystallography
(1992, Vol. C, Table 6.1.1.4)
;
O O 0.011 0.006
;
International Tables for Crystallography
(1992, Vol. C, Tables 4.2.6.8 and 6.1.1.4)
;
N N 0.006 0.003
;
International Tables for Crystallography
(1992, Vol. C, Tables 4.2.6.8 and 6.1.1.4)
;
S S 0.125 0.123
;
International Tables for Crystallography
(1992, Vol. C, Tables 4.2.6.8 and 6.1.1.4)
;

loop_
_geom_angle_atom_site_label_1
_geom_angle_atom_site_label_2
_geom_angle_atom_site_label_3
_geom_angle
_geom_angle_publ_flag
O(1) S(1) O(2) 118.67(5) yes
O(1) S(1) N(1) 105.58(4) yes
O(1) S(1) C(14) 108.97(4) yes
O(2) S(1) N(1) 108.76(4) yes
O(2) S(1) C(14) 108.61(5) yes
N(1) S(1) C(14) 105.46(4) yes
S(1) N(1) C(1) 116.15(6) yes
S(1) N(1) C(13) 122.10(7) yes
C(1) N(1) C(13) 118.00(8) yes
N(1) C(1) C(2) 124.75(10) yes
C(1) C(2) C(3) 121.15(10) yes
C(1) C(2) C(7) 122.93(10) yes
C(3) C(2) C(7) 115.73(9) yes
C(2) C(3) C(4) 110.41(9) yes
C(3) C(4) C(5) 110.63(10) yes
C(4) C(5) C(6) 111.89(10) yes
C(5) C(6) C(7) 113.70(9) yes
C(2) C(7) C(6) 108.14(9) yes
C(2) C(7) C(8) 110.95(8) yes
C(2) C(7) C(21) 110.20(8) yes
C(6) C(7) C(8) 111.23(8) yes
C(6) C(7) C(21) 110.78(8) yes
C(8) C(7) C(21) 105.55(8) yes
C(7) C(8) C(9) 117.99(9) yes
C(7) C(8) C(13) 123.83(8) yes
C(9) C(8) C(13) 118.18(9) yes
C(8) C(9) C(10) 122.37(10) yes
C(9) C(10) C(11) 118.50(11) yes
C(10) C(11) C(12) 121.04(11) yes
C(11) C(12) C(13) 120.42(10) yes
N(1) C(13) C(8) 119.51(9) yes
N(1) C(13) C(12) 121.06(9) yes
C(8) C(13) C(12) 119.40(9) yes
S(1) C(14) C(15) 118.86(8) yes
S(1) C(14) C(19) 120.79(8) yes
C(15) C(14) C(19) 120.28(11) yes
C(14) C(15) C(16) 119.70(11) yes
C(15) C(16) C(17) 121.32(12) yes
C(16) C(17) C(18) 117.98(12) yes
C(16) C(17) C(20) 120.56(13) yes
C(18) C(17) C(20) 121.41(13) yes
C(17) C(18) C(19) 121.89(13) yes
C(14) C(19) C(18) 118.82(12) yes
O(3) C(21) C(7) 121.25(9) yes
O(3) C(21) C(22) 121.23(10) yes
C(7) C(21) C(22) 117.44(9) yes
C(21) C(22) C(23) 114.26(10) yes
C(22) C(23) C(24) 113.10(12) yes
C(23) C(24) C(25) 118.4(2) yes
C(23) C(24) C(26) 106.41(16) yes
C(25) C(24) C(26) 73.6(2) yes
C(24) C(25) C(26) 59.0(2) yes
C(24) C(26) C(25) 47.35(16) yes
N(1) C(1) H(1) 117.7 no
C(2) C(1) H(1) 117.6 no
C(2) C(3) H(2) 109.1 no
C(2) C(3) H(3) 109.3 no
C(4) C(3) H(2) 109.3 no
C(4) C(3) H(3) 109.2 no
H(2) C(3) H(3) 109.5 no
C(3) C(4) H(4) 109.2 no
C(3) C(4) H(5) 109.1 no
C(5) C(4) H(4) 109.3 no
C(5) C(4) H(5) 109.2 no
H(4) C(4) H(5) 109.5 no
C(4) C(5) H(6) 108.8 no
C(4) C(5) H(7) 108.9 no
C(6) C(5) H(6) 108.9 no
C(6) C(5) H(7) 108.8 no
H(6) C(5) H(7) 109.5 no
C(5) C(6) H(8) 108.4 no
C(5) C(6) H(9) 108.5 no
C(7) C(6) H(8) 108.4 no
C(7) C(6) H(9) 108.3 no
H(8) C(6) H(9) 109.5 no
C(8) C(9) H(10) 118.7 no
C(10) C(9) H(10) 118.9 no
C(9) C(10) H(11) 120.7 no
C(11) C(10) H(11) 120.8 no
C(10) C(11) H(12) 119.6 no
C(12) C(11) H(12) 119.4 no
C(11) C(12) H(13) 119.8 no
C(13) C(12) H(13) 119.8 no
C(14) C(15) H(14) 120.2 no
C(16) C(15) H(14) 120.1 no
C(15) C(16) H(15) 119.3 no
C(17) C(16) H(15) 119.3 no
C(17) C(18) H(16) 119.1 no
C(19) C(18) H(16) 119.0 no
C(14) C(19) H(17) 120.5 no
C(18) C(19) H(17) 120.7 no
C(17) C(20) H(24) 109.2 no
C(17) C(20) H(25) 109.2 no
C(17) C(20) H(26) 110.0 no
H(24) C(20) H(25) 109.5 no
H(24) C(20) H(26) 109.5 no
H(25) C(20) H(26) 109.5 no
C(21) C(22) H(18) 107.9 no
C(21) C(22) H(19) 108.5 no
C(23) C(22) H(18) 107.9 no
C(23) C(22) H(19) 108.8 no
H(18) C(22) H(19) 109.5 no
C(22) C(23) H(20) 107.7 no
C(22) C(23) H(21) 108.6 no
C(24) C(23) H(20) 109.5 no
C(24) C(23) H(21) 108.4 no
H(20) C(23) H(21) 109.5 no

loop_
_geom_bond_atom_site_label_1
_geom_bond_atom_site_label_2
_geom_bond_distance
_geom_bond_publ_flag
S(1) O(1) 1.4325(8) yes
S(1) O(2) 1.4277(8) yes
S(1) N(1) 1.6692(8) yes
S(1) C(14) 1.7508(11) yes
O(3) C(21) 1.2162(13) yes
N(1) C(1) 1.4263(14) yes
N(1) C(13) 1.4371(13) yes
C(1) C(2) 1.3280(15) yes
C(2) C(3) 1.5067(16) yes
C(2) C(7) 1.5114(15) yes
C(3) C(4) 1.5250(17) yes
C(4) C(5) 1.5185(18) yes
C(5) C(6) 1.5292(17) yes
C(6) C(7) 1.5463(15) yes
C(7) C(8) 1.5310(15) yes
C(7) C(21) 1.5517(16) yes
C(8) C(9) 1.3884(14) yes
C(8) C(13) 1.4033(14) yes
C(9) C(10) 1.3799(17) yes
C(10) C(11) 1.3756(17) yes
C(11) C(12) 1.3761(17) yes
C(12) C(13) 1.3933(15) yes
C(14) C(15) 1.3933(15) yes
C(14) C(19) 1.3881(17) yes
C(15) C(16) 1.3751(18) yes
C(16) C(17) 1.3915(19) yes
C(17) C(18) 1.389(2) yes
C(17) C(20) 1.515(2) yes
C(18) C(19) 1.386(2) yes
C(21) C(22) 1.5062(15) yes
C(22) C(23) 1.5174(19) yes
C(23) C(24) 1.516(2) yes
C(25) C(26) 1.785(5) yes
C(1) H(1) 0.950 no
C(3) H(2) 0.950 no
C(3) H(3) 0.950 no
C(4) H(4) 0.950 no
C(4) H(5) 0.950 no
C(5) H(6) 0.950 no
C(5) H(7) 0.950 no
C(6) H(8) 0.950 no
C(6) H(9) 0.950 no
C(9) H(10) 0.950 no
C(10) H(11) 0.950 no
C(11) H(12) 0.950 no
C(12) H(13) 0.950 no
C(15) H(14) 0.950 no
C(16) H(15) 0.950 no
C(18) H(16) 0.950 no
C(19) H(17) 0.950 no
C(20) H(24) 0.950 no
C(20) H(25) 0.950 no
C(20) H(26) 0.950 no
C(22) H(18) 0.950 no
C(22) H(19) 0.950 no
C(23) H(20) 0.950 no
C(23) H(21) 0.950 no

loop_
_geom_torsion_atom_site_label_1
_geom_torsion_atom_site_label_2
_geom_torsion_atom_site_label_3
_geom_torsion_atom_site_label_4
_geom_torsion
O(1) S(1) N(1) C(1) 19.69(9)
O(1) S(1) N(1) C(13) 177.42(8)
O(1) S(1) C(14) C(15) -52.17(9)
O(1) S(1) C(14) C(19) 124.79(9)
O(2) S(1) N(1) C(1) 148.06(8)
O(2) S(1) N(1) C(13) -54.21(9)
O(2) S(1) C(14) C(15) 177.21(8)
O(2) S(1) C(14) C(19) -5.83(10)
N(1) S(1) C(14) C(15) 60.77(9)
N(1) S(1) C(14) C(19) -122.27(9)
C(14) S(1) N(1) C(1) -95.60(8)
C(14) S(1) N(1) C(13) 62.13(9)
S(1) N(1) C(1) C(2) 157.75(9)
S(1) N(1) C(13) C(8) -155.43(8)
S(1) N(1) C(13) C(12) 26.53(14)
C(1) N(1) C(13) C(8) 1.91(14)
C(1) N(1) C(13) C(12) -176.13(9)
C(13) N(1) C(1) C(2) -0.93(15)
N(1) C(1) C(2) C(3) 174.81(10)
N(1) C(1) C(2) C(7) 0.13(17)
C(1) C(2) C(3) C(4) -118.44(12)
C(1) C(2) C(7) C(6) 121.98(11)
C(1) C(2) C(7) C(8) -0.26(14)
C(1) C(2) C(7) C(21) -116.80(11)
C(3) C(2) C(7) C(6) -52.96(12)
C(3) C(2) C(7) C(8) -175.20(9)
C(3) C(2) C(7) C(21) 68.26(12)
C(7) C(2) C(3) C(4) 56.60(13)
C(2) C(3) C(4) C(5) -55.00(13)
C(3) C(4) C(5) C(6) 54.70(13)
C(4) C(5) C(6) C(7) -53.80(13)
C(5) C(6) C(7) C(2) 50.60(12)
C(5) C(6) C(7) C(8) 172.68(9)
C(5) C(6) C(7) C(21) -70.26(12)
C(2) C(7) C(8) C(9) -179.47(9)
C(2) C(7) C(8) C(13) 1.32(13)
C(2) C(7) C(21) O(3) -133.59(11)
C(2) C(7) C(21) C(22) 49.48(13)
C(6) C(7) C(8) C(9) 60.10(12)
C(6) C(7) C(8) C(13) -119.11(10)
C(6) C(7) C(21) O(3) -13.96(15)
C(6) C(7) C(21) C(22) 169.11(10)
C(8) C(7) C(21) O(3) 106.55(11)
C(8) C(7) C(21) C(22) -70.38(11)
C(21) C(7) C(8) C(9) -60.11(11)
C(21) C(7) C(8) C(13) 120.68(10)
C(7) C(8) C(9) C(10) -178.12(10)
C(7) C(8) C(13) N(1) -2.19(15)
C(7) C(8) C(13) C(12) 175.87(9)
C(9) C(8) C(13) N(1) 178.59(9)
C(9) C(8) C(13) C(12) -3.34(15)
C(13) C(8) C(9) C(10) 1.14(15)
C(8) C(9) C(10) C(11) 1.24(17)
C(9) C(10) C(11) C(12) -1.41(18)
C(10) C(11) C(12) C(13) -0.81(18)
C(11) C(12) C(13) N(1) -178.74(10)
C(11) C(12) C(13) C(8) 3.22(16)
S(1) C(14) C(15) C(16) 177.58(8)
S(1) C(14) C(19) C(18) -177.35(9)
C(15) C(14) C(19) C(18) -0.43(17)
C(19) C(14) C(15) C(16) 0.60(16)
C(14) C(15) C(16) C(17) -0.56(16)
C(15) C(16) C(17) C(18) 0.35(18)
C(15) C(16) C(17) C(20) -177.20(12)
C(16) C(17) C(18) C(19) -0.18(19)
C(20) C(17) C(18) C(19) 177.35(13)
C(17) C(18) C(19) C(14) 0.22(19)
O(3) C(21) C(22) C(23) -13.88(17)
C(7) C(21) C(22) C(23) 163.04(10)
C(21) C(22) C(23) C(24) -173.02(12)
C(22) C(23) C(24) C(25) 175.1(2)
C(22) C(23) C(24) C(26) 95.16(19)
C(23) C(24) C(25) C(26) -100.1(2)
C(23) C(24) C(26) C(25) 115.5(2)
